data_4031769
loop_
_publ_author_name
'Kurata, Ryohei'
'Tanaka, Kazuyoshi'
'Ito, Akihiro'

_publ_section_title
;
 Isolation and Characterization of Persistent Radical Cation and Dication
 of 2,7-Bis(dianisylamino)pyrene.
;
_journal_issue 1
_journal_name_full 'The Journal of organic chemistry'
_journal_page_first 137
_journal_page_last 145
_journal_paper_doi 10.1021/acs.joc.5b02425
_journal_volume 81
_journal_year 2016
_chemical_formula_moiety 'C44 H36 N2 O4'
_chemical_formula_sum 'C44 H36 N2 O4'
_chemical_formula_weight 656.78
_space_group_crystal_system monoclinic
_space_group_IT_number 14
_space_group_name_Hall '-P 2ybc'
_space_group_name_H-M_alt 'P 1 21/c 1'
_symmetry_space_group_name_Hall '-P 2ybc'
_symmetry_space_group_name_H-M 'P 1 21/c 1'
_atom_sites_solution_hydrogens geom
_atom_sites_solution_primary direct
_atom_sites_solution_secondary difmap
_cell_angle_alpha 90.0000
_cell_angle_beta 106.942(4)
_cell_angle_gamma 90.0000
_cell_formula_units_Z 2
_cell_length_a 10.5157(7)
_cell_length_b 10.6941(7)
_cell_length_c 15.3120(10)
_cell_measurement_reflns_used 11670
_cell_measurement_temperature 93
_cell_measurement_theta_max 68.30
_cell_measurement_theta_min 4.10
_cell_volume 1647.19(19)
_computing_cell_refinement 'CrystalClear-SM Expert 2.1 b32'
_computing_data_collection 'CrystalClear-SM Expert 2.1 b32 (Rigaku, 2014)'
_computing_data_reduction 'CrystalClear-SM Expert 2.1 b32'
_computing_molecular_graphics 'CrystalStructure 4.1'
_computing_publication_material 'CrystalStructure 4.1 (Rigaku, 2014)'
_computing_structure_refinement 'SHELXL2013 (Sheldrick, 2008)'
_computing_structure_solution 'SIR92 (Altomare, et al., 1994)'
_diffrn_ambient_temperature 293
_diffrn_detector_area_resol_mean 5.814
_diffrn_measured_fraction_theta_full 0.995
_diffrn_measured_fraction_theta_max 0.995
_diffrn_measurement_device_type 'Rigaku XtaLAB P200'
_diffrn_measurement_method \w
_diffrn_radiation_type 'Cu K\a'
_diffrn_radiation_wavelength 1.54187
_diffrn_reflns_av_R_equivalents 0.0311
_diffrn_reflns_laue_measured_fraction_full 0.995
_diffrn_reflns_laue_measured_fraction_max 0.995
_diffrn_reflns_limit_h_max 12
_diffrn_reflns_limit_h_min -12
_diffrn_reflns_limit_k_max 11
_diffrn_reflns_limit_k_min -12
_diffrn_reflns_limit_l_max 16
_diffrn_reflns_limit_l_min -18
_diffrn_reflns_number 13747
_diffrn_reflns_point_group_measured_fraction_full 0.995
_diffrn_reflns_point_group_measured_fraction_max 0.995
_diffrn_reflns_theta_full 67.687
_diffrn_reflns_theta_max 68.196
_diffrn_reflns_theta_min 4.395
_diffrn_standards_number 0
_exptl_absorpt_coefficient_mu 0.674
_exptl_absorpt_correction_T_max 0.993
_exptl_absorpt_correction_T_min 0.930
_exptl_absorpt_correction_type multi-scan
_exptl_absorpt_process_details 'REQAB (Rigaku, 1998)'
_exptl_crystal_colour yellow
_exptl_crystal_density_diffrn 1.324
_exptl_crystal_density_method 'not measured'
_exptl_crystal_description platelet
_exptl_crystal_F_000 692.00
_exptl_crystal_size_max 0.210
_exptl_crystal_size_mid 0.120
_exptl_crystal_size_min 0.010
_refine_diff_density_max 0.27
_refine_diff_density_min -0.17
_refine_ls_extinction_method none
_refine_ls_goodness_of_fit_ref 0.917
_refine_ls_hydrogen_treatment constr
_refine_ls_number_parameters 228
_refine_ls_number_reflns 2996
_refine_ls_number_restraints 0
_refine_ls_R_factor_all 0.0496
_refine_ls_R_factor_gt 0.0356
_refine_ls_shift/su_max 0.000
_refine_ls_structure_factor_coef Fsqd
_refine_ls_weighting_details 'w = 1/[\s^2^(Fo^2^)+(0.1000P)^2^+0.0000P] where P=(Fo^2^+2Fc^2^)/3'
_refine_ls_weighting_scheme calc
_refine_ls_wR_factor_gt 0.1094
_refine_ls_wR_factor_ref 0.1203
_reflns_number_gt 2334
_reflns_number_total 2996
_reflns_threshold_expression F^2^>2.0\s(F^2^)
_cod_data_source_file jo5b02425_si_001.cif
_cod_data_source_block 3
_cod_depositor_comments 'Adding full bibliography for 4031768--4031770.cif.'
_cod_database_code 4031769
_shelxl_res_file
;
TITL SX425neutrala-04
CELL  1.54187 10.51570 10.69410 15.31200 90.00000 106.94200 90.00000
ZERR  2 0.00070 0.00070 0.00100 0.00000 0.00400 0.00000
LATT 1
SYMM    -X, .50+Y, .50-Z
SFAC C H N O
UNIT 88 72 4 8
L.S. 10
FMAP 2
PLAN -25
WPDB -2
HTAB
BOND $H
CONF
LIST 4
TEMP 20.0
ACTA
SIZE 0.210 0.120 0.010
WGHT    0.100000
FVAR       1.22572
O1    4    0.975640    0.690182    0.420828    11.00000    0.02471    0.03036 =
         0.04108    0.00497    0.00288   -0.00395
O2    4    0.059411    0.665074    0.143221    11.00000    0.03416    0.04169 =
         0.03962    0.00592    0.00262    0.00902
N1    3    0.502845    0.419047    0.365880    11.00000    0.02463    0.02539 =
         0.04245    0.01126    0.00532   -0.00030
C1    1    0.500496    0.300611    0.405577    11.00000    0.02531    0.02326 =
         0.03114    0.00466    0.00978    0.00143
C2    1    0.590098    0.270927    0.489969    11.00000    0.02549    0.02413 =
         0.03058   -0.00219    0.00761   -0.00330
AFIX  43
H2    2    0.650288    0.331086    0.520988    11.00000   -1.20000
AFIX   0
C3    1    0.591016    0.152913    0.528560    11.00000    0.02293    0.02415 =
         0.02647   -0.00016    0.00898   -0.00097
C4    1    0.498952    0.060971    0.481763    11.00000    0.02276    0.02416 =
         0.02285    0.00087    0.00886    0.00054
C5    1    0.405790    0.092419    0.396620    11.00000    0.02318    0.02622 =
         0.02406    0.00046    0.00785    0.00111
C6    1    0.408021    0.211280    0.360140    11.00000    0.02426    0.02801 =
         0.02551    0.00443    0.00672    0.00170
AFIX  43
H6    2    0.346908    0.231530    0.304585    11.00000   -1.20000
AFIX   0
C7    1    0.681134    0.120444    0.616010    11.00000    0.02499    0.02645 =
         0.02772   -0.00304    0.00552   -0.00364
AFIX  43
H7    2    0.739185    0.180725    0.649124    11.00000   -1.20000
AFIX   0
C8    1    0.683152    0.003775    0.651125    11.00000    0.02445    0.02985 =
         0.02323    0.00133    0.00454    0.00020
AFIX  43
H8    2    0.743486   -0.014466    0.707421    11.00000   -1.20000
AFIX   0
C9    1    0.622518    0.488820    0.381041    11.00000    0.02588    0.02552 =
         0.02725    0.00488    0.00671   -0.00107
C10   1    0.744639    0.430569    0.390020    11.00000    0.02982    0.02205 =
         0.02804    0.00383    0.00525    0.00175
AFIX  43
H10   2    0.748436    0.343887    0.386580    11.00000   -1.20000
AFIX   0
C11   1    0.859799    0.499717    0.403927    11.00000    0.02411    0.02879 =
         0.02673    0.00406    0.00464    0.00342
AFIX  43
H11   2    0.940371    0.459389    0.410369    11.00000   -1.20000
AFIX   0
C12   1    0.855523    0.630275    0.408343    11.00000    0.02332    0.02827 =
         0.02153    0.00375    0.00074   -0.00350
C13   1    0.735296    0.689489    0.398657    11.00000    0.03275    0.02179 =
         0.02908    0.00081    0.00789   -0.00143
AFIX  43
H13   2    0.731453    0.776282    0.400739    11.00000   -1.20000
AFIX   0
C14   1    0.619837    0.618845    0.385764    11.00000    0.02691    0.02649 =
         0.03266    0.00387    0.00981    0.00378
AFIX  43
H14   2    0.539562    0.659271    0.380216    11.00000   -1.20000
AFIX   0
C15   1    0.382800    0.472865    0.309342    11.00000    0.02407    0.02039 =
         0.03619    0.00574    0.00506   -0.00129
C16   1    0.375564    0.507679    0.220311    11.00000    0.02899    0.02858 =
         0.03941    0.00346    0.01324   -0.00182
AFIX  43
H16   2    0.445163    0.487984    0.196702    11.00000   -1.20000
AFIX   0
C17   1    0.266522    0.570880    0.166997    11.00000    0.03585    0.02802 =
         0.03107    0.00582    0.00788   -0.00336
AFIX  43
H17   2    0.263027    0.594188    0.107828    11.00000   -1.20000
AFIX   0
C18   1    0.162605    0.599664    0.201089    11.00000    0.02922    0.02064 =
         0.03372   -0.00011    0.00264   -0.00225
C19   1    0.163921    0.560186    0.288083    11.00000    0.02622    0.02718 =
         0.03740   -0.00410    0.00961   -0.00359
AFIX  43
H19   2    0.091829    0.576000    0.310040    11.00000   -1.20000
AFIX   0
C20   1    0.275515    0.496362    0.341837    11.00000    0.03131    0.02319 =
         0.03051    0.00029    0.00683   -0.00365
AFIX  43
H20   2    0.277530    0.469488    0.399989    11.00000   -1.20000
AFIX   0
C21   1    0.973822    0.823232    0.419664    11.00000    0.03828    0.03048 =
         0.04241    0.00031    0.00833   -0.00660
AFIX 137
H21A  2    1.062169    0.854106    0.427488    11.00000   -1.20000
H21B  2    0.941782    0.853451    0.468409    11.00000   -1.20000
H21C  2    0.916288    0.851898    0.362310    11.00000   -1.20000
AFIX   0
C22   1   -0.036844    0.718904    0.179661    11.00000    0.02741    0.04610 =
         0.05887    0.01266    0.01159    0.00955
AFIX 137
H22A  2   -0.100809    0.763917    0.132558    11.00000   -1.20000
H22B  2    0.005878    0.775287    0.228115    11.00000   -1.20000
H22C  2   -0.081002    0.654083    0.203067    11.00000   -1.20000
AFIX   0
HKLF 4
 
REM  SX425neutrala-04
REM R1 =  0.0356 for    2334 Fo > 4sig(Fo)  and  0.0496 for all    2996 data
REM    228 parameters refined using      0 restraints
 
END  
     
WGHT      0.0585      0.2674 

REM Instructions for potential hydrogen bonds
EQIV $1 x-1, y, z
HTAB C19 O1_$1
EQIV $2 x+1, -y+3/2, z+1/2
HTAB C21 O2_$2

REM Highest difference peak  0.270,  deepest hole -0.174,  1-sigma level  0.039
Q1    1   0.8085  0.6609  0.4388  11.00000  0.05    0.27
Q2    1  -0.0020  0.6634  0.2469  11.00000  0.05    0.24
Q3    1   0.2345  0.6105  0.2073  11.00000  0.05    0.22
Q4    1   0.5701  0.0993  0.4981  11.00000  0.05    0.18
Q5    1   0.4237  0.0934  0.4464  11.00000  0.05    0.18
Q6    1   0.4810  0.0646  0.4408  11.00000  0.05    0.17
Q7    1   0.5000  0.0000  0.5000  10.50000  0.05    0.17
Q8    1   0.0687  0.6215  0.2343  11.00000  0.05    0.17
Q9    1   0.1451  0.5318  0.3508  11.00000  0.05    0.17
Q10   1   0.8675  0.6369  0.3905  11.00000  0.05    0.15
Q11   1   0.1424  0.5547  0.2198  11.00000  0.05    0.15
Q12   1  -0.0777  0.6800  0.2481  11.00000  0.05    0.15
Q13   1   0.8557  0.5824  0.4173  11.00000  0.05    0.15
Q14   1  -0.0946  0.6278  0.1638  11.00000  0.05    0.15
Q15   1   0.3090  0.4486  0.3104  11.00000  0.05    0.14
Q16   1   0.8019  0.6551  0.3735  11.00000  0.05    0.14
Q17   1   0.1792  0.6289  0.2445  11.00000  0.05    0.14
Q18   1   0.5648  0.2744  0.4339  11.00000  0.05    0.14
Q19   1   0.6003  0.1986  0.5035  11.00000  0.05    0.13
Q20   1   0.3836  0.0408  0.3674  11.00000  0.05    0.13
Q21   1   0.3611  0.2004  0.2761  11.00000  0.05    0.13
Q22   1   0.3380  0.5777  0.2280  11.00000  0.05    0.13
Q23   1   0.1739  0.5541  0.1791  11.00000  0.05    0.13
Q24   1   0.4822  0.3669  0.3044  11.00000  0.05    0.13
Q25   1   0.6369  0.5444  0.4176  11.00000  0.05    0.12
;

loop_
_symmetry_equiv_pos_site_id
_space_group_symop_operation_xyz
1 +X,+Y,+Z
2 -X,1/2+Y,1/2-Z
3 -X,-Y,-Z
4 +X,1/2-Y,1/2+Z

loop_
_atom_site_label
_atom_site_type_symbol
_atom_site_fract_x
_atom_site_fract_y
_atom_site_fract_z
_atom_site_U_iso_or_equiv
_atom_site_adp_type
_atom_site_occupancy
_atom_site_site_symmetry_multiplicity
_atom_site_calc_flag
_atom_site_refinement_flags
O1 O 0.97564(10) 0.69018(10) 0.42083(8) 0.0335(3) Uani 1 4 d .
O2 O 0.05941(11) 0.66507(11) 0.14322(8) 0.0402(3) Uani 1 4 d .
N1 N 0.50285(12) 0.41905(12) 0.36588(9) 0.0318(3) Uani 1 4 d .
C1 C 0.50050(14) 0.30061(13) 0.40558(10) 0.0262(3) Uani 1 4 d .
C2 C 0.59010(14) 0.27093(14) 0.48997(10) 0.0269(3) Uani 1 4 d .
C3 C 0.59102(13) 0.15291(13) 0.52856(10) 0.0241(3) Uani 1 4 d .
C4 C 0.49895(13) 0.06097(13) 0.48176(9) 0.0228(3) Uani 1 4 d .
C5 C 0.40579(13) 0.09242(13) 0.39662(9) 0.0243(3) Uani 1 4 d .
C6 C 0.40802(14) 0.21128(14) 0.36014(10) 0.0260(3) Uani 1 4 d .
C7 C 0.68113(14) 0.12044(14) 0.61601(10) 0.0268(3) Uani 1 4 d .
C8 C 0.68315(14) 0.00377(14) 0.65113(10) 0.0264(3) Uani 1 4 d .
C9 C 0.62252(14) 0.48882(13) 0.38104(10) 0.0264(3) Uani 1 4 d .
C10 C 0.74464(14) 0.43057(14) 0.39002(10) 0.0273(3) Uani 1 4 d .
C11 C 0.85980(14) 0.49972(14) 0.40393(10) 0.0271(3) Uani 1 4 d .
C12 C 0.85552(14) 0.63028(14) 0.40834(10) 0.0256(3) Uani 1 4 d .
C13 C 0.73530(14) 0.68949(14) 0.39866(10) 0.0281(3) Uani 1 4 d .
C14 C 0.61984(15) 0.61885(14) 0.38576(10) 0.0284(3) Uani 1 4 d .
C15 C 0.38280(14) 0.47287(13) 0.30934(11) 0.0277(3) Uani 1 4 d .
C16 C 0.37556(15) 0.50768(14) 0.22031(11) 0.0316(4) Uani 1 4 d .
C17 C 0.26652(16) 0.57088(14) 0.16700(11) 0.0320(4) Uani 1 4 d .
C18 C 0.16260(15) 0.59966(13) 0.20109(10) 0.0292(3) Uani 1 4 d .
C19 C 0.16392(15) 0.56019(14) 0.28808(11) 0.0302(4) Uani 1 4 d .
C20 C 0.27552(15) 0.49636(13) 0.34184(11) 0.0288(3) Uani 1 4 d .
C21 C 0.97382(17) 0.82323(15) 0.41966(12) 0.0378(4) Uani 1 4 d .
C22 C -0.03684(17) 0.71890(18) 0.17966(14) 0.0443(4) Uani 1 4 d .
H2 H 0.65029 0.33109 0.52099 0.0322 Uiso 1 4 calc R
H6 H 0.34691 0.23153 0.30459 0.0312 Uiso 1 4 calc R
H7 H 0.73918 0.18072 0.64912 0.0322 Uiso 1 4 calc R
H8 H 0.74349 -0.01447 0.70742 0.0316 Uiso 1 4 calc R
H10 H 0.74844 0.34389 0.38658 0.0328 Uiso 1 4 calc R
H11 H 0.94037 0.45939 0.41037 0.0325 Uiso 1 4 calc R
H13 H 0.73145 0.77628 0.40074 0.0337 Uiso 1 4 calc R
H14 H 0.53956 0.65927 0.38022 0.0341 Uiso 1 4 calc R
H16 H 0.44516 0.48798 0.1967 0.0380 Uiso 1 4 calc R
H17 H 0.26303 0.59419 0.10783 0.0384 Uiso 1 4 calc R
H19 H 0.09183 0.576 0.31004 0.0362 Uiso 1 4 calc R
H20 H 0.27753 0.46949 0.39999 0.0346 Uiso 1 4 calc R
H21A H 1.06217 0.85411 0.42749 0.0453 Uiso 1 4 calc R
H21B H 0.94178 0.85345 0.46841 0.0453 Uiso 1 4 calc R
H21C H 0.91629 0.8519 0.36231 0.0453 Uiso 1 4 calc R
H22A H -0.10081 0.76392 0.13256 0.0532 Uiso 1 4 calc R
H22B H 0.00588 0.77529 0.22812 0.0532 Uiso 1 4 calc R
H22C H -0.081 0.65408 0.20307 0.0532 Uiso 1 4 calc R

loop_
_atom_site_aniso_label
_atom_site_aniso_U_11
_atom_site_aniso_U_22
_atom_site_aniso_U_33
_atom_site_aniso_U_12
_atom_site_aniso_U_13
_atom_site_aniso_U_23
O1 0.0247(5) 0.0304(6) 0.0411(7) -0.0040(4) 0.0029(5) 0.0050(5)
O2 0.0342(6) 0.0417(7) 0.0396(7) 0.0090(5) 0.0026(5) 0.0059(5)
N1 0.0246(6) 0.0254(7) 0.0425(8) -0.0003(5) 0.0053(6) 0.0113(6)
C1 0.0253(7) 0.0233(7) 0.0311(8) 0.0014(6) 0.0098(6) 0.0047(6)
C2 0.0255(7) 0.0241(7) 0.0306(8) -0.0033(6) 0.0076(6) -0.0022(6)
C3 0.0229(7) 0.0242(7) 0.0265(8) -0.0010(5) 0.0090(6) -0.0002(6)
C4 0.0228(7) 0.0242(7) 0.0228(8) 0.0005(5) 0.0089(6) 0.0009(5)
C5 0.0232(7) 0.0262(7) 0.0241(8) 0.0011(5) 0.0078(6) 0.0005(6)
C6 0.0243(7) 0.0280(8) 0.0255(8) 0.0017(6) 0.0067(6) 0.0044(6)
C7 0.0250(7) 0.0265(7) 0.0277(8) -0.0036(6) 0.0055(6) -0.0030(6)
C8 0.0245(7) 0.0299(8) 0.0232(8) 0.0002(6) 0.0045(6) 0.0013(6)
C9 0.0259(7) 0.0255(7) 0.0273(8) -0.0011(6) 0.0067(6) 0.0049(6)
C10 0.0298(8) 0.0221(7) 0.0280(8) 0.0018(6) 0.0053(6) 0.0038(6)
C11 0.0241(7) 0.0288(8) 0.0267(8) 0.0034(6) 0.0046(6) 0.0041(6)
C12 0.0233(7) 0.0283(8) 0.0215(7) -0.0035(6) 0.0007(6) 0.0037(6)
C13 0.0328(8) 0.0218(7) 0.0291(8) -0.0014(6) 0.0079(7) 0.0008(6)
C14 0.0269(7) 0.0265(8) 0.0327(8) 0.0038(6) 0.0098(6) 0.0039(6)
C15 0.0241(7) 0.0204(7) 0.0362(9) -0.0013(5) 0.0051(6) 0.0057(6)
C16 0.0290(8) 0.0286(8) 0.0394(9) -0.0018(6) 0.0132(7) 0.0035(7)
C17 0.0359(8) 0.0280(8) 0.0311(9) -0.0034(6) 0.0079(7) 0.0058(6)
C18 0.0292(8) 0.0206(7) 0.0337(9) -0.0022(6) 0.0026(6) -0.0001(6)
C19 0.0262(7) 0.0272(8) 0.0374(9) -0.0036(6) 0.0096(6) -0.0041(6)
C20 0.0313(8) 0.0232(7) 0.0305(8) -0.0037(6) 0.0068(6) 0.0003(6)
C21 0.0383(9) 0.0305(8) 0.0424(10) -0.0066(7) 0.0083(7) 0.0003(7)
C22 0.0274(8) 0.0461(10) 0.0589(12) 0.0095(7) 0.0116(8) 0.0127(9)

loop_
_atom_type_symbol
_atom_type_description
_atom_type_scat_dispersion_real
_atom_type_scat_dispersion_imag
_atom_type_scat_source
C C 0.0181 0.0091
;
International Tables for Crystallography
(Vol. C, Tables 4.2.6.8 and 6.1.1.4)
;
H H 0.0000 0.0000
;
International Tables for Crystallography
(Vol. C, Table 6.1.1.4)
;
N N 0.0311 0.0180
;
International Tables for Crystallography
(Vol. C, Tables 4.2.6.8 and 6.1.1.4)
;
O O 0.0492 0.0322
;
International Tables for Crystallography
(Vol. C, Tables 4.2.6.8 and 6.1.1.4)
;

loop_
_geom_angle_atom_site_label_1
_geom_angle_atom_site_label_2
_geom_angle_atom_site_label_3
_geom_angle
_geom_angle_publ_flag
_geom_angle_site_symmetry_1
_geom_angle_site_symmetry_3
C12 O1 C21 117.02(12) yes . .
C18 O2 C22 118.31(14) yes . .
C1 N1 C9 121.82(11) yes . .
C1 N1 C15 120.05(12) yes . .
C9 N1 C15 118.13(12) yes . .
N1 C1 C2 120.80(12) yes . .
N1 C1 C6 119.85(12) yes . .
C2 C1 C6 119.35(13) yes . .
C1 C2 C3 121.22(13) yes . .
C2 C3 C4 119.63(12) yes . .
C2 C3 C7 122.32(12) yes . .
C4 C3 C7 118.03(13) yes . .
C3 C4 C4 120.59(11) yes . 3_656
C3 C4 C5 119.00(12) yes . .
C4 C4 C5 120.40(12) yes 3_656 .
C4 C5 C6 119.72(12) yes . .
C4 C5 C8 117.93(12) yes . 3_656
C6 C5 C8 122.26(11) yes . 3_656
C1 C6 C5 121.06(12) yes . .
C3 C7 C8 121.38(13) yes . .
C5 C8 C7 121.57(12) yes 3_656 .
N1 C9 C10 121.74(13) yes . .
N1 C9 C14 120.11(13) yes . .
C10 C9 C14 118.14(14) yes . .
C9 C10 C11 121.04(14) yes . .
C10 C11 C12 120.17(14) yes . .
O1 C12 C11 115.42(13) yes . .
O1 C12 C13 125.03(13) yes . .
C11 C12 C13 119.54(14) yes . .
C12 C13 C14 119.89(14) yes . .
C9 C14 C13 121.21(14) yes . .
N1 C15 C16 119.18(15) yes . .
N1 C15 C20 121.69(15) yes . .
C16 C15 C20 119.07(13) yes . .
C15 C16 C17 120.67(16) yes . .
C16 C17 C18 120.10(16) yes . .
O2 C18 C17 115.72(14) yes . .
O2 C18 C19 123.79(15) yes . .
C17 C18 C19 120.46(13) yes . .
C18 C19 C20 118.89(16) yes . .
C15 C20 C19 120.63(16) yes . .
C1 C2 H2 119.393 no . .
C3 C2 H2 119.391 no . .
C1 C6 H6 119.470 no . .
C5 C6 H6 119.469 no . .
C3 C7 H7 119.308 no . .
C8 C7 H7 119.311 no . .
C5 C8 H8 119.215 no 3_656 .
C7 C8 H8 119.212 no . .
C9 C10 H10 119.481 no . .
C11 C10 H10 119.479 no . .
C10 C11 H11 119.914 no . .
C12 C11 H11 119.919 no . .
C12 C13 H13 120.062 no . .
C14 C13 H13 120.052 no . .
C9 C14 H14 119.388 no . .
C13 C14 H14 119.400 no . .
C15 C16 H16 119.660 no . .
C17 C16 H16 119.665 no . .
C16 C17 H17 119.947 no . .
C18 C17 H17 119.953 no . .
C18 C19 H19 120.559 no . .
C20 C19 H19 120.550 no . .
C15 C20 H20 119.691 no . .
C19 C20 H20 119.681 no . .
O1 C21 H21A 109.475 no . .
O1 C21 H21B 109.467 no . .
O1 C21 H21C 109.478 no . .
H21A C21 H21B 109.464 no . .
H21A C21 H21C 109.472 no . .
H21B C21 H21C 109.471 no . .
O2 C22 H22A 109.477 no . .
O2 C22 H22B 109.477 no . .
O2 C22 H22C 109.474 no . .
H22A C22 H22B 109.464 no . .
H22A C22 H22C 109.470 no . .
H22B C22 H22C 109.466 no . .

loop_
_geom_bond_atom_site_label_1
_geom_bond_atom_site_label_2
_geom_bond_distance
_geom_bond_publ_flag
_geom_bond_site_symmetry_2
O1 C12 1.3790(18) yes .
O1 C21 1.4230(19) yes .
O2 C18 1.3753(17) yes .
O2 C22 1.413(2) yes .
N1 C1 1.4083(19) yes .
N1 C9 1.4227(19) yes .
N1 C15 1.4274(17) yes .
C1 C2 1.3959(19) yes .
C1 C6 1.3957(19) yes .
C2 C3 1.392(2) yes .
C3 C4 1.4189(18) yes .
C3 C7 1.4394(18) yes .
C4 C4 1.416(2) yes 3_656
C4 C5 1.4241(17) yes .
C5 C6 1.391(2) yes .
C5 C8 1.4384(19) yes 3_656
C7 C8 1.356(2) yes .
C9 C10 1.398(2) yes .
C9 C14 1.393(2) yes .
C10 C11 1.381(2) yes .
C11 C12 1.399(2) yes .
C12 C13 1.383(2) yes .
C13 C14 1.394(2) yes .
C15 C16 1.394(2) yes .
C15 C20 1.382(2) yes .
C16 C17 1.376(2) yes .
C17 C18 1.376(3) yes .
C18 C19 1.393(2) yes .
C19 C20 1.399(2) yes .
C2 H2 0.930 no .
C6 H6 0.930 no .
C7 H7 0.930 no .
C8 H8 0.930 no .
C10 H10 0.930 no .
C11 H11 0.930 no .
C13 H13 0.930 no .
C14 H14 0.930 no .
C16 H16 0.930 no .
C17 H17 0.930 no .
C19 H19 0.930 no .
C20 H20 0.930 no .
C21 H21A 0.960 no .
C21 H21B 0.960 no .
C21 H21C 0.960 no .
C22 H22A 0.960 no .
C22 H22B 0.960 no .
C22 H22C 0.960 no .

loop_
_geom_contact_atom_site_label_1
_geom_contact_atom_site_label_2
_geom_contact_distance
_geom_contact_publ_flag
_geom_contact_site_symmetry_2
C1 C4 2.818(2) no .
C1 C10 2.989(2) no .
C1 C16 3.536(2) no .
C1 C20 3.096(2) no .
C2 C5 2.7981(19) no .
C2 C9 2.943(2) no .
C2 C10 3.057(2) no .
C3 C5 2.859(2) no 3_656
C3 C6 2.8020(18) no .
C4 C7 2.8176(19) no 3_656
C4 C8 2.8150(18) no .
C6 C15 2.895(2) no .
C6 C20 3.330(2) no .
C9 C12 2.805(2) no .
C9 C16 3.0194(19) no .
C9 C20 3.522(2) no .
C10 C13 2.775(2) no .
C11 C14 2.767(2) no .
C13 C21 2.823(2) no .
C14 C15 2.884(2) no .
C14 C16 3.2615(19) no .
C15 C18 2.7768(19) no .
C16 C19 2.773(3) no .
C17 C20 2.768(2) no .
C19 C22 2.837(2) no .
O1 C11 3.4077(17) no 3_766
O1 C19 3.511(2) no 1_655
O2 C21 3.278(2) no 4_464
C2 C14 3.512(2) no 3_666
C2 C20 3.564(2) no 3_666
C5 C16 3.422(2) no 2_645
C8 C10 3.593(2) no 4_555
C10 C8 3.593(2) no 4_554
C11 O1 3.4077(17) no 3_766
C11 C11 3.5063(18) no 3_766
C14 C2 3.512(2) no 3_666
C16 C5 3.422(2) no 2_655
C18 C21 3.559(2) no 2_645
C19 O1 3.511(2) no 1_455
C20 C2 3.564(2) no 3_666
C21 O2 3.278(2) no 4_665
C21 C18 3.559(2) no 2_655
O1 H11 2.4940 no .
O1 H13 2.6600 no .
O2 H17 2.4757 no .
O2 H19 2.6534 no .
N1 H2 2.6045 no .
N1 H6 2.5873 no .
N1 H10 2.6342 no .
N1 H14 2.5976 no .
N1 H16 2.5896 no .
N1 H20 2.6266 no .
C1 H10 2.7457 no .
C1 H20 2.9410 no .
C2 H6 3.2472 no .
C2 H7 2.6646 no .
C2 H10 2.7246 no .
C3 H8 3.2735 no .
C4 H2 3.2682 no .
C4 H6 3.2733 no .
C4 H7 3.2887 no .
C4 H8 3.2915 no 3_656
C5 H7 3.2748 no 3_656
C6 H2 3.2467 no .
C6 H8 2.6604 no 3_656
C6 H20 3.2200 no .
C7 H2 2.6499 no .
C8 H6 2.6488 no 3_656
C9 H2 2.6754 no .
C9 H11 3.2554 no .
C9 H13 3.2637 no .
C9 H16 2.8944 no .
C10 H2 2.7014 no .
C10 H14 3.2352 no .
C11 H13 3.2454 no .
C12 H10 3.2466 no .
C12 H14 3.2384 no .
C12 H21A 3.1885 no .
C12 H21B 2.6227 no .
C12 H21C 2.6047 no .
C13 H11 3.2423 no .
C13 H21B 2.7528 no .
C13 H21C 2.7506 no .
C14 H10 3.2350 no .
C14 H16 3.2579 no .
C15 H6 2.6063 no .
C15 H14 2.6127 no .
C15 H17 3.2442 no .
C15 H19 3.2554 no .
C16 H6 3.2717 no .
C16 H14 3.0227 no .
C16 H20 3.2329 no .
C17 H19 3.2434 no .
C18 H16 3.2212 no .
C18 H20 3.2448 no .
C18 H22A 3.1883 no .
C18 H22B 2.6101 no .
C18 H22C 2.6357 no .
C19 H17 3.2423 no .
C19 H22B 2.8297 no .
C19 H22C 2.7170 no .
C20 H6 3.0264 no .
C20 H14 3.1842 no .
C20 H16 3.2311 no .
C21 H13 2.5301 no .
C22 H19 2.5646 no .
H2 H7 2.4980 no .
H2 H10 2.5608 no .
H6 H8 2.4948 no 3_656
H6 H16 3.5089 no .
H6 H20 3.1246 no .
H7 H8 2.2655 no .
H10 H11 2.3029 no .
H13 H14 2.3166 no .
H13 H21A 3.4821 no .
H13 H21B 2.3046 no .
H13 H21C 2.3334 no .
H14 H16 3.2575 no .
H14 H20 3.5056 no .
H16 H17 2.3002 no .
H19 H20 2.3324 no .
H19 H22A 3.5099 no .
H19 H22B 2.5043 no .
H19 H22C 2.2244 no .
O1 H10 3.5016 no 3_766
O1 H11 2.9476 no 3_766
O1 H19 2.6589 no 1_655
O1 H22A 3.5940 no 4_665
O1 H22B 3.1912 no 1_655
O1 H22C 3.2348 no 1_655
O2 H10 2.9130 no 2_655
O2 H11 3.2529 no 2_655
O2 H21A 3.3182 no 4_464
O2 H21B 2.6085 no 4_464
O2 H21C 3.3617 no 2_645
C1 H14 3.4531 no 3_666
C1 H17 3.3758 no 2_645
C2 H14 2.8189 no 3_666
C2 H17 3.0900 no 2_645
C2 H20 3.3340 no 3_666
C3 H14 2.9981 no 3_666
C3 H17 2.9965 no 2_645
C3 H21A 3.5112 no 3_766
C4 H16 3.0590 no 2_645
C4 H16 3.5370 no 4_555
C4 H17 3.2053 no 2_645
C5 H16 2.6554 no 2_645
C5 H17 3.5031 no 2_645
C5 H22C 3.3751 no 2_545
C6 H16 3.1027 no 2_645
C6 H17 3.5757 no 2_645
C6 H22A 3.3130 no 2_545
C6 H22C 3.3462 no 2_545
C7 H14 3.3192 no 3_666
C7 H16 3.2886 no 4_555
C7 H21A 2.9753 no 3_766
C8 H16 2.7885 no 4_555
C8 H21A 3.5792 no 3_766
C8 H22C 2.9127 no 4_655
C9 H8 3.2759 no 4_554
C9 H20 3.2390 no 3_666
C10 H8 2.9331 no 4_554
C10 H17 3.5986 no 2_645
C10 H20 3.4601 no 3_666
C11 H8 2.9034 no 4_554
C11 H11 3.0348 no 3_766
C11 H19 3.2757 no 1_655
C12 H6 3.5056 no 2_655
C12 H8 3.2053 no 4_554
C12 H11 3.1241 no 3_766
C12 H19 3.3102 no 1_655
C12 H22A 3.5156 no 4_665
C12 H22C 3.4077 no 1_655
C13 H6 3.0112 no 2_655
C13 H8 3.4975 no 4_554
C13 H20 3.5576 no 3_666
C13 H22A 3.5282 no 4_665
C14 H2 3.5719 no 3_666
C14 H6 3.2655 no 2_655
C14 H8 3.5303 no 4_554
C14 H20 3.2796 no 3_666
C15 H2 3.4340 no 3_666
C16 H13 3.1000 no 2_645
C16 H21C 3.3958 no 2_645
C17 H10 3.0243 no 2_655
C17 H13 3.3188 no 2_645
C17 H21B 3.4434 no 2_645
C17 H21C 2.9796 no 2_645
C18 H7 3.2346 no 3_666
C18 H10 3.1985 no 2_655
C18 H21C 2.8603 no 2_645
C19 H2 3.2229 no 3_666
C19 H7 3.0115 no 3_666
C19 H11 3.5721 no 1_455
C19 H21C 3.1375 no 2_645
C19 H22A 3.5250 no 2_545
C19 H22B 3.5035 no 2_545
C20 H2 2.7332 no 3_666
C20 H7 3.4614 no 3_666
C20 H21C 3.5429 no 2_645
C20 H22A 3.1824 no 2_545
C21 H7 3.4744 no 3_766
C21 H19 3.5442 no 1_655
C21 H22B 3.0910 no 1_655
C22 H6 3.3416 no 2_555
C22 H8 3.2967 no 4_454
C22 H11 3.2185 no 2_655
C22 H21B 3.2693 no 4_464
C22 H21C 3.3002 no 1_455
H2 C14 3.5719 no 3_666
H2 C15 3.4340 no 3_666
H2 C19 3.2229 no 3_666
H2 C20 2.7332 no 3_666
H2 H14 2.8363 no 3_666
H2 H17 3.4911 no 2_645
H2 H19 3.3085 no 3_666
H2 H20 2.4603 no 3_666
H2 H21A 3.5068 no 3_766
H6 C12 3.5056 no 2_645
H6 C13 3.0112 no 2_645
H6 C14 3.2655 no 2_645
H6 C22 3.3416 no 2_545
H6 H13 3.0468 no 2_645
H6 H14 3.4640 no 2_645
H6 H16 3.4044 no 2_645
H6 H21C 3.4243 no 2_645
H6 H22A 3.0323 no 2_545
H6 H22C 2.8857 no 2_545
H7 C18 3.2346 no 3_666
H7 C19 3.0115 no 3_666
H7 C20 3.4614 no 3_666
H7 C21 3.4744 no 3_766
H7 H14 3.3097 no 3_666
H7 H19 3.1097 no 3_666
H7 H21A 2.7031 no 3_766
H7 H22B 2.8293 no 3_666
H8 C9 3.2759 no 4_555
H8 C10 2.9331 no 4_555
H8 C11 2.9034 no 4_555
H8 C12 3.2053 no 4_555
H8 C13 3.4975 no 4_555
H8 C14 3.5303 no 4_555
H8 C22 3.2967 no 4_655
H8 H10 3.2822 no 4_555
H8 H11 3.2466 no 4_555
H8 H16 3.1062 no 4_555
H8 H22A 3.4935 no 4_655
H8 H22B 3.5981 no 3_666
H8 H22C 2.3899 no 4_655
H10 O1 3.5016 no 3_766
H10 O2 2.9130 no 2_645
H10 C17 3.0243 no 2_645
H10 C18 3.1985 no 2_645
H10 H8 3.2822 no 4_554
H10 H17 2.6755 no 2_645
H10 H22B 3.5974 no 2_645
H11 O1 2.9476 no 3_766
H11 O2 3.2529 no 2_645
H11 C11 3.0348 no 3_766
H11 C12 3.1241 no 3_766
H11 C19 3.5721 no 1_655
H11 C22 3.2185 no 2_645
H11 H8 3.2466 no 4_554
H11 H11 2.8027 no 3_766
H11 H19 2.8068 no 1_655
H11 H20 3.5966 no 1_655
H11 H22A 2.8800 no 2_645
H11 H22B 3.0645 no 2_645
H13 C16 3.1000 no 2_655
H13 C17 3.3188 no 2_655
H13 H6 3.0468 no 2_655
H13 H16 3.0308 no 2_655
H13 H17 3.4034 no 2_655
H13 H22A 3.4996 no 4_665
H14 C1 3.4531 no 3_666
H14 C2 2.8189 no 3_666
H14 C3 2.9981 no 3_666
H14 C7 3.3192 no 3_666
H14 H2 2.8363 no 3_666
H14 H6 3.4640 no 2_655
H14 H7 3.3097 no 3_666
H16 C4 3.0590 no 2_655
H16 C4 3.5370 no 4_554
H16 C5 2.6554 no 2_655
H16 C6 3.1027 no 2_655
H16 C7 3.2886 no 4_554
H16 C8 2.7885 no 4_554
H16 H6 3.4044 no 2_655
H16 H8 3.1062 no 4_554
H16 H13 3.0308 no 2_645
H17 C1 3.3758 no 2_655
H17 C2 3.0900 no 2_655
H17 C3 2.9965 no 2_655
H17 C4 3.2053 no 2_655
H17 C5 3.5031 no 2_655
H17 C6 3.5757 no 2_655
H17 C10 3.5986 no 2_655
H17 H2 3.4911 no 2_655
H17 H10 2.6755 no 2_655
H17 H13 3.4034 no 2_645
H17 H21A 2.9988 no 4_464
H17 H21B 3.3413 no 2_645
H17 H21B 3.4756 no 4_464
H17 H21C 3.3138 no 2_645
H19 O1 2.6589 no 1_455
H19 C11 3.2757 no 1_455
H19 C12 3.3102 no 1_455
H19 C21 3.5442 no 1_455
H19 H2 3.3085 no 3_666
H19 H7 3.1097 no 3_666
H19 H11 2.8068 no 1_455
H19 H21A 3.5361 no 1_455
H19 H21C 3.5474 no 2_645
H19 H22A 3.4455 no 2_545
H19 H22B 3.3747 no 2_545
H20 C2 3.3340 no 3_666
H20 C9 3.2390 no 3_666
H20 C10 3.4601 no 3_666
H20 C13 3.5576 no 3_666
H20 C14 3.2796 no 3_666
H20 H2 2.4603 no 3_666
H20 H11 3.5966 no 1_455
H20 H22A 2.8275 no 2_545
H21A O2 3.3182 no 4_665
H21A C3 3.5112 no 3_766
H21A C7 2.9753 no 3_766
H21A C8 3.5792 no 3_766
H21A H2 3.5068 no 3_766
H21A H7 2.7031 no 3_766
H21A H17 2.9988 no 4_665
H21A H19 3.5361 no 1_655
H21A H21B 3.5159 no 3_776
H21A H22B 3.0540 no 1_655
H21B O2 2.6085 no 4_665
H21B C17 3.4434 no 2_655
H21B C22 3.2693 no 4_665
H21B H17 3.3413 no 2_655
H21B H17 3.4756 no 4_665
H21B H21A 3.5159 no 3_776
H21B H21B 3.4014 no 3_776
H21B H22A 2.9580 no 4_665
H21C O2 3.3617 no 2_655
H21C C16 3.3958 no 2_655
H21C C17 2.9796 no 2_655
H21C C18 2.8603 no 2_655
H21C C19 3.1375 no 2_655
H21C C20 3.5429 no 2_655
H21C C22 3.3002 no 1_655
H21C H6 3.4243 no 2_655
H21C H17 3.3138 no 2_655
H21C H19 3.5474 no 2_655
H21C H22A 3.5951 no 1_655
H21C H22B 2.6285 no 1_655
H21C H22C 3.2345 no 1_655
H22A O1 3.5940 no 4_464
H22A C6 3.3130 no 2_555
H22A C12 3.5156 no 4_464
H22A C13 3.5282 no 4_464
H22A C19 3.5250 no 2_555
H22A C20 3.1824 no 2_555
H22A H6 3.0323 no 2_555
H22A H8 3.4935 no 4_454
H22A H11 2.8800 no 2_655
H22A H13 3.4996 no 4_464
H22A H19 3.4455 no 2_555
H22A H20 2.8275 no 2_555
H22A H21B 2.9580 no 4_464
H22A H21C 3.5951 no 1_455
H22B O1 3.1912 no 1_455
H22B C19 3.5035 no 2_555
H22B C21 3.0910 no 1_455
H22B H7 2.8293 no 3_666
H22B H8 3.5981 no 3_666
H22B H10 3.5974 no 2_655
H22B H11 3.0645 no 2_655
H22B H19 3.3747 no 2_555
H22B H21A 3.0540 no 1_455
H22B H21C 2.6285 no 1_455
H22C O1 3.2348 no 1_455
H22C C5 3.3751 no 2_555
H22C C6 3.3462 no 2_555
H22C C8 2.9127 no 4_454
H22C C12 3.4077 no 1_455
H22C H6 2.8857 no 2_555
H22C H8 2.3899 no 4_454
H22C H21C 3.2345 no 1_455

loop_
_geom_torsion_atom_site_label_1
_geom_torsion_atom_site_label_2
_geom_torsion_atom_site_label_3
_geom_torsion_atom_site_label_4
_geom_torsion
_geom_torsion_publ_flag
_geom_torsion_site_symmetry_1
_geom_torsion_site_symmetry_3
_geom_torsion_site_symmetry_4
C21 O1 C12 C11 175.99(12) no . . .
C21 O1 C12 C13 -2.8(2) no . . .
C22 O2 C18 C17 -167.55(12) no . . .
C22 O2 C18 C19 14.27(19) no . . .
C1 N1 C9 C10 35.3(2) no . . .
C1 N1 C9 C14 -145.76(13) no . . .
C9 N1 C1 C2 30.6(2) no . . .
C9 N1 C1 C6 -149.13(13) no . . .
C1 N1 C15 C16 -123.35(15) no . . .
C1 N1 C15 C20 59.50(19) no . . .
C15 N1 C1 C2 -148.77(14) no . . .
C15 N1 C1 C6 31.5(2) no . . .
C9 N1 C15 C16 57.23(18) no . . .
C9 N1 C15 C20 -119.91(15) no . . .
C15 N1 C9 C10 -145.26(13) no . . .
C15 N1 C9 C14 33.6(2) no . . .
N1 C1 C2 C3 -178.16(13) no . . .
N1 C1 C6 C5 178.27(13) no . . .
C2 C1 C6 C5 -1.5(2) no . . .
C6 C1 C2 C3 1.6(2) no . . .
C1 C2 C3 C4 -0.3(2) no . . .
C1 C2 C3 C7 -179.14(14) no . . .
C2 C3 C4 C4 177.86(13) no . . 3_656
C2 C3 C4 C5 -1.0(2) no . . .
C2 C3 C7 C8 -177.97(14) no . . .
C4 C3 C7 C8 3.2(2) no . . .
C7 C3 C4 C4 -3.3(2) no . . 3_656
C7 C3 C4 C5 177.84(13) no . . .
C3 C4 C4 C3 -180.00(13) no . 3_656 3_656
C3 C4 C4 C5 1.1(2) no . 3_656 3_656
C3 C4 C5 C6 1.1(2) no . . .
C3 C4 C5 C8 177.70(12) no . . 3_656
C4 C4 C5 C6 -177.76(13) no 3_656 . .
C4 C4 C5 C8 -1.2(2) no 3_656 . 3_656
C5 C4 C4 C3 -1.1(2) no . 3_656 3_656
C5 C4 C4 C5 180.00(12) no . 3_656 3_656
C4 C5 C6 C1 0.1(2) no . . .
C4 C5 C8 C7 1.3(2) no . 3_656 3_656
C6 C5 C8 C7 177.79(14) no . 3_656 3_656
C8 C5 C6 C1 -176.29(13) no 3_656 . .
C3 C7 C8 C5 -0.9(2) no . . 3_656
N1 C9 C10 C11 179.43(12) no . . .
N1 C9 C14 C13 -178.65(12) no . . .
C10 C9 C14 C13 0.3(2) no . . .
C14 C9 C10 C11 0.5(2) no . . .
C9 C10 C11 C12 -0.7(2) no . . .
C10 C11 C12 O1 -178.91(13) no . . .
C10 C11 C12 C13 -0.0(2) no . . .
O1 C12 C13 C14 179.58(12) no . . .
C11 C12 C13 C14 0.8(2) no . . .
C12 C13 C14 C9 -0.9(2) no . . .
N1 C15 C16 C17 -173.57(11) no . . .
N1 C15 C20 C19 173.73(11) no . . .
C16 C15 C20 C19 -3.4(2) no . . .
C20 C15 C16 C17 3.7(2) no . . .
C15 C16 C17 C18 -0.5(2) no . . .
C16 C17 C18 O2 178.77(12) no . . .
C16 C17 C18 C19 -3.0(2) no . . .
O2 C18 C19 C20 -178.73(11) no . . .
C17 C18 C19 C20 3.2(2) no . . .
C18 C19 C20 C15 0.1(2) no . . .
